data_2010978
loop_
_publ_author_name
'Deping Cheng'
'Yueqing Zheng'
'Jianli Lin'
'Duanjun Xu'
'Yuanzhi Xu'

_publ_section_title
;A binuclear manganese(II) complex,
 decaaqua(\m-1,2,4,5-benzenetetracarboxylato-<i>O</i>^1^:<i>O</i>^4^)dimanganese(II)
 hydrate
;
_journal_issue 5
_journal_name_full 'Acta Crystallographica Section C'
_journal_page_first 523
_journal_page_last 524
_journal_paper_doi 10.1107/S0108270100000342
_journal_volume 56
_journal_year 2000
_chemical_formula_iupac '[Mn2 (C10 H2 O8 )(H2 O)10 ] , H2 O'
_chemical_formula_moiety 'C10 H22 Mn2 O18 , H2 O'
_chemical_formula_sum 'C10 H24 Mn2 O19'
_chemical_formula_weight 558.17
_chemical_name_systematic
;
 ?
;
_space_group_IT_number 2
_symmetry_cell_setting triclinic
_symmetry_space_group_name_Hall '-P 1'
_symmetry_space_group_name_H-M 'P -1'
_audit_creation_method SHELXL
_cell_angle_alpha 87.760(10)
_cell_angle_beta 77.480(10)
_cell_angle_gamma 69.850(10)
_cell_formula_units_Z 2
_cell_length_a 9.5020(10)
_cell_length_b 10.2860(10)
_cell_length_c 11.2890(10)
_cell_measurement_reflns_used 25
_cell_measurement_temperature 293(2)
_cell_measurement_theta_max 25
_cell_measurement_theta_min 10
_cell_volume 1010.43(19)
_computing_structure_refinement 'SHELXL97 (Sheldrick, 1997)'
_computing_structure_solution 'SHELXS97 (Sheldrick, 1997)'
_diffrn_ambient_temperature 293(2)
_diffrn_measurement_device_type 'Bruker AXS P4'
_diffrn_measurement_method \q/2\q
_diffrn_radiation_monochromator graphite
_diffrn_radiation_source 'fine-focus sealed tube'
_diffrn_radiation_type MoK\a
_diffrn_radiation_wavelength .71073
_diffrn_reflns_av_R_equivalents .0174
_diffrn_reflns_av_sigmaI/netI .0278
_diffrn_reflns_limit_h_max 12
_diffrn_reflns_limit_h_min -12
_diffrn_reflns_limit_k_max 12
_diffrn_reflns_limit_k_min -13
_diffrn_reflns_limit_l_max 14
_diffrn_reflns_limit_l_min 0
_diffrn_reflns_number 5471
_diffrn_reflns_theta_max 27.50
_diffrn_reflns_theta_min 1.85
_diffrn_standards_decay_% 1.7
_diffrn_standards_interval_count 97
_diffrn_standards_number 3
_exptl_absorpt_coefficient_mu 1.343
_exptl_absorpt_correction_T_max .546
_exptl_absorpt_correction_T_min .476
_exptl_absorpt_correction_type empirical
_exptl_absorpt_process_details 'XPREP (Siemens, 1995)'
_exptl_crystal_colour colorless
_exptl_crystal_density_diffrn 1.835
_exptl_crystal_density_meas 1.832(3)
_exptl_crystal_density_method flotation
_exptl_crystal_description 'hexagonal prism'
_exptl_crystal_F_000 572
_exptl_crystal_size_max .50
_exptl_crystal_size_mid .48
_exptl_crystal_size_min .45
_refine_diff_density_max .407
_refine_diff_density_min -.317
_refine_ls_extinction_method none
_refine_ls_goodness_of_fit_all 1.029
_refine_ls_goodness_of_fit_obs 1.060
_refine_ls_hydrogen_treatment fixed
_refine_ls_matrix_type full
_refine_ls_number_parameters 280
_refine_ls_number_reflns 4628
_refine_ls_number_restraints 0
_refine_ls_restrained_S_all 1.029
_refine_ls_restrained_S_obs 1.060
_refine_ls_R_factor_all .0344
_refine_ls_R_factor_obs .0298
_refine_ls_shift/esd_max .001
_refine_ls_shift/esd_mean .000
_refine_ls_structure_factor_coef Fsqd
_refine_ls_weighting_details 'w = 1/[\s^2^(Fo^2^)+(0.0505P)^2^+0.2541P] where P=(Fo^2^+2Fc^2^)/3'
_refine_ls_weighting_scheme calc
_refine_ls_wR_factor_all .0864
_refine_ls_wR_factor_obs .0829
_reflns_number_gt 4045
_reflns_number_total 4628
_reflns_threshold_expression I>2\s(I)
_cod_data_source_file ta1268.cif
_cod_data_source_block I
_cod_depositor_comments
;
The following automatic conversions were performed:

'_refine_ls_weighting_scheme' value 'calc w =
1/[\s^2^(Fo^2^)+(0.0505P)^2^+0.2541P] where P=(Fo^2^+2Fc^2^)/3' was
changed to 'calc'. New tag '_refine_ls_weighting_details' was
created. The value of the new tag was set to 'w =
1/[\s^2^(Fo^2^)+(0.0505P)^2^+0.2541P] where P=(Fo^2^+2Fc^2^)/3'.

Automatic conversion script
Id: cif_fix_values 3143 2015-03-26 13:38:13Z robertas 
;
_cod_original_cell_volume 1010.43(17)
_cod_original_sg_symbol_H-M P-1
_cod_database_code 2010978

loop_
_symmetry_equiv_pos_as_xyz
'x, y, z'
'-x, -y, -z'

loop_
_atom_site_aniso_label
_atom_site_aniso_U_11
_atom_site_aniso_U_22
_atom_site_aniso_U_33
_atom_site_aniso_U_12
_atom_site_aniso_U_13
_atom_site_aniso_U_23
Mn(1) .02238(14) .02463(14) .02611(14) -.00793(10) -.00627(9) -.00009(9)
Mn(2) .02196(14) .02539(14) .03103(15) -.00660(9) -.00204(10) -.00431(9)
O(11) .0242(6) .0348(6) .0374(6) -.0103(5) -.0078(5) -.0094(5)
O(12) .0287(7) .0425(8) .0618(9) -.0025(6) -.0114(6) -.0282(7)
O(13) .0209(6) .0232(6) .0591(8) -.0048(5) -.0017(5) .0027(5)
O(14) .0248(6) .0260(6) .0841(11) -.0085(5) -.0051(7) .0168(7)
O(15) .0345(7) .0361(7) .0422(7) -.0066(6) -.0088(6) .0156(6)
O(16) .0239(6) .0292(6) .0299(6) -.0080(5) -.0074(5) .0042(5)
O(17) .0592(9) .0287(7) .0323(7) -.0175(6) -.0066(6) .0048(5)
O(18) .0274(6) .0367(7) .0359(7) -.0083(5) -.0057(5) -.0098(5)
O(19) .0318(7) .0301(6) .0403(7) -.0106(5) -.0142(5) .0025(5)
O(21) .0200(5) .0273(6) .0368(6) -.0068(5) .0008(5) -.0039(5)
O(22) .0260(6) .0387(7) .0577(9) -.0102(5) .0031(6) -.0234(6)
O(23) .0288(6) .0261(6) .0433(7) -.0029(5) -.0134(5) .0011(5)
O(24) .0433(8) .0294(6) .0527(8) -.0071(6) -.0307(7) .0014(6)
O(25) .0778(12) .0293(7) .0406(8) -.0160(7) -.0102(8) .0034(6)
O(26) .0336(7) .0280(6) .0449(7) -.0092(5) -.0140(6) .0001(5)
O(27) .0559(9) .0309(7) .0338(7) -.0112(6) .0021(6) -.0001(5)
O(28) .0259(6) .0345(7) .0522(8) -.0096(5) -.0036(6) -.0138(6)
O(29) .0259(7) .0378(8) .0684(10) -.0121(6) .0106(6) -.0181(7)
O(30) .0300(6) .0327(7) .0463(7) -.0119(5) -.0067(6) -.0018(6)
C(11) .0258(8) .0239(7) .0294(8) -.0095(6) -.0067(6) -.0025(6)
C(12) .0232(7) .0202(7) .0370(9) -.0062(6) -.0080(6) .0013(6)
C(13) .0213(7) .0227(7) .0253(7) -.0082(6) -.0042(6) -.0013(5)
C(14) .0213(7) .0197(7) .0260(7) -.0064(6) -.0042(6) .0007(5)
C(15) .0205(7) .0221(7) .0262(7) -.0062(6) -.0075(6) .0007(5)
C(21) .0201(7) .0250(7) .0270(7) -.0041(6) -.0033(6) -.0027(6)
C(22) .0218(7) .0255(7) .0291(8) -.0080(6) -.0071(6) .0035(6)
C(23) .0186(7) .0222(7) .0260(7) -.0062(6) -.0022(5) -.0009(5)
C(24) .0192(7) .0235(7) .0269(7) -.0065(6) -.0059(6) .0015(6)
C(25) .0215(7) .0253(7) .0230(7) -.0062(6) -.0046(6) -.0009(6)

loop_
_atom_site_label
_atom_site_fract_x
_atom_site_fract_y
_atom_site_fract_z
_atom_site_U_iso_or_equiv
_atom_site_thermal_displace_type
_atom_site_calc_flag
_atom_site_refinement_flags
_atom_site_occupancy
_atom_site_disorder_group
_atom_site_type_symbol
Mn(1) .30780(3) .25988(2) .75577(2) .02422(9) Uani d . 1 . Mn
Mn(2) .37339(3) .29080(3) .26023(2) .02699(9) Uani d . 1 . Mn
O(11) .21279(14) .16361(13) .64180(12) .0316(3) Uani d . 1 . O
O(12) -.0363(2) .2912(2) .69159(15) .0458(4) Uani d . 1 . O
O(13) -.32692(14) .32553(13) .54497(14) .0363(3) Uani d . 1 . O
O(14) -.1196(2) .37160(14) .4544(2) .0465(4) Uani d . 1 . O
O(15) .3223(2) .41431(14) .62273(13) .0394(3) Uani d . 1 . O
O(16) .54123(13) .14764(13) .66208(11) .0278(2) Uani d . 1 . O
O(17) .3524(2) .10372(14) .89135(12) .0400(3) Uani d . 1 . O
O(18) .07481(15) .37306(14) .85453(12) .0339(3) Uani d . 1 . O
O(19) .3911(2) .38460(13) .87143(12) .0330(3) Uani d . 1 . O
O(21) .60323(13) .17021(13) .16184(11) .0294(3) Uani d . 1 . O
O(22) .73325(15) .30616(15) .18918(14) .0423(3) Uani d . 1 . O
O(23) .67674(15) .26711(13) -.09640(12) .0336(3) Uani d . 1 . O
O(24) .7254(2) .06615(13) -.19298(14) .0399(3) Uani d . 1 . O
O(25) .3268(2) .4555(2) .12664(14) .0504(4) Uani d . 1 . O
O(26) .2743(2) .18876(13) .15040(13) .0349(3) Uani d . 1 . O
O(27) .3992(2) .13266(15) .39953(13) .0431(3) Uani d . 1 . O
O(28) .45805(15) .41272(14) .36084(14) .0381(3) Uani d . 1 . O
O(29) .1507(2) .4034(2) .3694(2) .0465(4) Uani d . 1 . O
O(30) .00102(15) .35080(14) .10361(13) .0362(3) Uani d . 1 . O
C(11) .0739(2) .1926(2) .63612(15) .0259(3) Uani d . 1 . C
C(12) -.1854(2) .2908(2) .5035(2) .0269(3) Uani d . 1 . C
C(13) .0386(2) .0958(2) .55946(14) .0230(3) Uani d . 1 . C
C(14) -.0897(2) .1406(2) .50667(14) .0226(3) Uani d . 1 . C
C(15) -.1274(2) .0441(2) .44862(14) .0228(3) Uani d . 1 . C
C(21) .7234(2) .2018(2) .14389(14) .0252(3) Uani d . 1 . C
C(22) .7489(2) .1413(2) -.11911(15) .0253(3) Uani d . 1 . C
C(23) .8671(2) .1006(2) .06616(14) .0229(3) Uani d . 1 . C
C(24) .8773(2) .0687(2) -.05511(14) .0233(3) Uani d . 1 . C
C(25) .9908(2) .0321(2) .11986(14) .0238(3) Uani d . 1 . C
H(C15) -.2212 .0768 .4030 .060 Uiso ? . 1 . H
H(C25) .9869 .0595 .2008 .060 Uiso ? . 1 . H
H(15A) .2464 .4810 .6059 .060 Uiso ? . 1 . H
H(15B) .3836 .3941 .5565 .060 Uiso ? . 1 . H
H(16A) .6078 .1211 .7096 .060 Uiso ? . 1 . H
H(16B) .5870 .1950 .6158 .060 Uiso ? . 1 . H
H(17A) .3489 .1191 .9697 .060 Uiso ? . 1 . H
H(17B) .3573 .0237 .8805 .060 Uiso ? . 1 . H
H(18A) .0161 .3527 .8110 .060 Uiso ? . 1 . H
H(18B) .0437 .3553 .9327 .060 Uiso ? . 1 . H
H(19A) .3837 .4610 .8424 .060 Uiso ? . 1 . H
H(19B) .4865 .3570 .8791 .060 Uiso ? . 1 . H
H(25A) .3017 .5368 .1322 .060 Uiso ? . 1 . H
H(25B) .3357 .4380 .0575 .060 Uiso ? . 1 . H
H(26A) .1810 .2433 .1485 .060 Uiso ? . 1 . H
H(26B) .2767 .1010 .1630 .060 Uiso ? . 1 . H
H(27A) .3495 .1397 .4771 .060 Uiso ? . 1 . H
H(27B) .4195 .0573 .3910 .060 Uiso ? . 1 . H
H(28A) .5540 .4014 .3376 .060 Uiso ? . 1 . H
H(28B) .4314 .4957 .3865 .060 Uiso ? . 1 . H
H(29A) .0715 .3811 .3978 .060 Uiso ? . 1 . H
H(29B) .1299 .4882 .4007 .060 Uiso ? . 1 . H
H(30A) -.0884 .3367 .1334 .060 Uiso ? . 1 . H
H(30B) .0029 .4277 .1352 .060 Uiso ? . 1 . H

loop_
_atom_type_symbol
_atom_type_description
_atom_type_scat_dispersion_real
_atom_type_scat_dispersion_imag
_atom_type_scat_source
C C .0033 .0016 'International Tables Vol C Tables 4.2.6.8 and 6.1.1.4'
H H .0000 .0000 'International Tables Vol C Tables 4.2.6.8 and 6.1.1.4'
O O .0106 .0060 'International Tables Vol C Tables 4.2.6.8 and 6.1.1.4'
Mn Mn .3368 .7283 'International Tables Vol C Tables 4.2.6.8 and 6.1.1.4'

loop_
_geom_angle_atom_site_label_1
_geom_angle_atom_site_label_2
_geom_angle_atom_site_label_3
_geom_angle_site_symmetry_1
_geom_angle_site_symmetry_3
_geom_angle
O(11) Mn(1) O(15) . . 90.89(6)
O(11) Mn(1) O(16) . . 92.56(5)
O(11) Mn(1) O(17) . . 99.85(5)
O(11) Mn(1) O(18) . . 88.76(5)
O(11) Mn(1) O(19) . . 173.78(5)
O(15) Mn(1) O(16) . . 84.27(5)
O(15) Mn(1) O(17) . . 165.08(6)
O(15) Mn(1) O(18) . . 96.47(6)
O(15) Mn(1) O(19) . . 84.59(5)
O(16) Mn(1) O(17) . . 84.92(5)
O(16) Mn(1) O(18) . . 178.48(5)
O(16) Mn(1) O(19) . . 91.24(5)
O(17) Mn(1) O(18) . . 94.12(6)
O(17) Mn(1) O(19) . . 85.39(5)
O(18) Mn(1) O(19) . . 87.52(5)
O(21) Mn(2) O(25) . . 96.39(6)
O(21) Mn(2) O(26) . . 90.23(5)
O(21) Mn(2) O(27) . . 88.12(5)
O(21) Mn(2) O(28) . . 92.74(5)
O(21) Mn(2) O(29) . . 175.85(6)
O(25) Mn(2) O(29) . . 87.41(7)
O(25) Mn(2) O(28) . . 90.44(6)
O(25) Mn(2) O(26) . . 83.79(6)
O(25) Mn(2) O(27) . . 175.28(6)
O(26) Mn(2) O(27) . . 94.82(6)
O(26) Mn(2) O(28) . . 173.78(5)
O(26) Mn(2) O(29) . . 91.85(6)
O(27) Mn(2) O(28) . . 90.74(6)
O(27) Mn(2) O(29) . . 88.13(6)
O(28) Mn(2) O(29) . . 85.54(5)
C(11) O(11) Mn(1) . . 128.58(11)
C(21) O(21) Mn(2) . . 128.07(11)
O(11) C(11) C(13) . . 116.90(14)
O(12) C(11) O(11) . . 125.59(15)
O(12) C(11) C(13) . . 117.46(15)
O(13) C(12) C(14) . . 117.81(14)
O(14) C(12) O(13) . . 124.2(2)
O(14) C(12) C(14) . . 117.89(15)
O(21) C(21) O(22) . . 125.01(15)
O(21) C(21) C(23) . . 116.76(14)
O(22) C(21) C(23) . . 118.16(14)
O(23) C(22) O(24) . . 125.7(2)
O(23) C(22) C(24) . . 118.83(14)
O(24) C(22) C(24) . . 115.47(14)
C(11) C(13) C(14) . . 121.72(14)
C(11) C(13) C(15) . 2_556 118.72(14)
C(14) C(13) C(15) . 2_556 119.24(14)
C(12) C(14) C(13) . . 122.75(14)
C(12) C(14) C(15) . . 117.64(14)
C(13) C(14) C(15) . . 119.52(14)
C(13) C(15) C(14) 2_556 . 121.23(14)
C(21) C(23) C(24) . . 122.32(14)
C(21) C(23) C(25) . . 118.51(14)
C(24) C(23) C(25) . . 119.09(14)
C(22) C(24) C(23) . . 121.63(14)
C(22) C(24) C(25) . 2_755 118.70(14)
C(23) C(24) C(25) . 2_755 119.67(14)
C(23) C(25) C(24) . 2_755 121.24(14)
Mn(1) O(15) H(15A) . . 126.12(12)
Mn(1) O(15) H(15B) . . 121.59(12)
H(15A) O(15) H(15B) . . 102.75(14)
Mn(1) O(16) H(16A) . . 114.48(10)
Mn(1) O(16) H(16B) . . 115.95(10)
H(16A) O(16) H(16B) . . 95.93(12)
Mn(1) O(17) H(17A) . . 126.23(11)
Mn(1) O(17) H(17B) . . 122.99(12)
H(17A) O(17) H(17B) . . 109.67(15)
Mn(1) O(18) H(18A) . . 103.36(9)
Mn(1) O(18) H(18B) . . 119.96(11)
H(18A) O(18) H(18B) . . 108.13(14)
Mn(1) O(19) H(19A) . . 110.30(11)
Mn(1) O(19) H(19B) . . 121.59(11)
H(19A) O(19) H(19B) . . 99.74(14)
Mn(2) O(25) H(25A) . . 132.82(14)
Mn(2) O(25) H(25B) . . 121.75(13)
H(25A) O(25) H(25B) . . 105.43(17)
Mn(2) O(26) H(26A) . . 109.10(10)
Mn(2) O(26) H(26B) . . 121.60(11)
H(26A) O(26) H(26B) . . 110.28(15)
Mn(2) O(27) H(27A) . . 129.36(12)
Mn(2) O(27) H(27B) . . 128.07(14)
H(27A) O(27) H(27B) . . 97.06(14)
Mn(2) O(28) H(28A) . . 115.72(11)
Mn(2) O(28) H(28B) . . 137.96(13)
H(28A) O(28) H(28B) . . 95.26(14)
Mn(2) O(29) H(29A) . . 132.69(12)
Mn(2) O(29) H(29B) . . 121.01(11)
H(29A) O(29) H(29B) . . 106.05(14)
H(30A) O(30) H(30B) . . 111.74(14)
H(C15) C(15) C(13) . 2_556 117.88(14)
H(C15) C(15) C(14) . . 120.71(14)
H(C25) C(25) C(24) . 2_755 119.76(16)
H(C25) C(25) C(23) . . 118.81(15)

loop_
_geom_bond_atom_site_label_1
_geom_bond_atom_site_label_2
_geom_bond_site_symmetry_2
_geom_bond_distance
_geom_bond_publ_flag
Mn(1) O(11) . 2.1610(12) yes
Mn(1) O(15) . 2.1616(13) yes
Mn(1) O(16) . 2.1646(12) yes
Mn(1) O(17) . 2.1731(14) yes
Mn(1) O(18) . 2.1806(13) yes
Mn(1) O(19) . 2.2922(13) yes
Mn(2) O(21) . 2.1752(12) yes
Mn(2) O(25) . 2.216(2) yes
Mn(2) O(26) . 2.1941(13) yes
Mn(2) O(27) . 2.2071(15) yes
Mn(2) O(28) . 2.1707(13) yes
Mn(2) O(29) . 2.1516(14) yes
O(11) C(11) . 1.265(2) ?
O(12) C(11) . 1.245(2) ?
O(13) C(12) . 1.251(2) ?
O(14) C(12) . 1.249(2) ?
O(21) C(21) . 1.265(2) ?
O(22) C(21) . 1.247(2) ?
O(23) C(22) . 1.245(2) ?
O(24) C(22) . 1.262(2) ?
C(11) C(13) . 1.508(2) ?
C(12) C(14) . 1.502(2) ?
C(13) C(14) . 1.401(2) ?
C(13) C(15) 2_556 1.390(2) ?
C(14) C(15) . 1.392(2) ?
C(21) C(23) . 1.513(2) ?
C(22) C(24) . 1.511(2) ?
C(23) C(24) . 1.395(2) ?
C(23) C(25) . 1.396(2) ?
C(24) C(25) 2_755 1.395(2) ?
O(15) H(15A) . .8570(10) ?
O(15) H(15B) . .8270(10) ?
O(16) H(16A) . .8830(10) ?
O(16) H(16B) . .8530(10) ?
O(17) H(17A) . .8960(10) ?
O(17) H(17B) . .8210(10) ?
O(18) H(18A) . .8960(10) ?
O(18) H(18B) . .9030(10) ?
O(19) H(19A) . .8250(10) ?
O(19) H(19B) . .8750(10) ?
O(25) H(25A) . .7880(10) ?
O(25) H(25B) . .7870(10) ?
O(26) H(26A) . .8750(10) ?
O(26) H(26B) . .9020(10) ?
O(27) H(27A) . .8930(10) ?
O(27) H(27B) . .7370(10) ?
O(28) H(28A) . .8600(10) ?
O(28) H(28B) . .8450(10) ?
O(29) H(29A) . .8540(10) ?
O(29) H(29B) . .8960(10) ?
O(30) H(30A) . .9010(10) ?
O(30) H(30B) . .8900(10) ?
C(15) H(C15) . 1.074(2) ?
C(25) H(C25) . .956(2) ?

loop_
_geom_hbond_atom_site_label_D
_geom_hbond_atom_site_label_A
_geom_hbond_site_symmetry_A
_geom_hbond_distance_DA
_geom_hbond_publ_flag
O(15) O(14) 2_566 2.640(12) no
O(16) O(13) 1_655 2.709(14) no
O(16) O(24) 1_556 2.563(12) no
O(17) O(21) 2_656 2.772(12) no
O(18) O(12) . 2.603(13) no
O(18) O(30) 1_556 2.768(14) no
O(19) O(23) 1_556 2.664(12) no
O(25) O(19) 1_554 2.881(14) no
O(25) O(23) 2_665 2.850(15) no
O(26) O(24) 2_656 2.647(15) no
O(26) O(30) . 2.710(14) no
O(27) O(11) . 2.881(12) no
O(27) O(16) 2_656 2.825(15) no
O(28) O(13) 2_566 2.696(13) no
O(28) O(22) . 2.791(12) no
O(29) O(14) . 2.667(11) no
O(30) O(18) 2_566 2.714(15) no
O(30) O(22) 1_455 2.705(12) no
